data_2235739
loop_
_publ_author_name
'Spencer, Lara C.'
'Guzei, Ilia A.'
'Ainooson, Michael K.'
'Darkwa, James'

_publ_section_title
;
 (3,5-Di-<i>tert</i>-butyl-2-ethoxybenzylidene)[2-(3,5-di-<i>tert</i>-butyl-1<i>H</i>-pyrazol-1-yl)ethyl]amine
;
_journal_coeditor_code BH2447
_journal_issue 8
_journal_name_full 'Acta Crystallographica Section E'
_journal_page_first o2515
_journal_page_last o2516
_journal_paper_doi 10.1107/S160053681203231X
_journal_volume 68
_journal_year 2012
_chemical_formula_iupac 'C30 H49 N3 O'
_chemical_formula_moiety 'C30 H49 N3 O'
_chemical_formula_sum 'C30 H49 N3 O'
_chemical_formula_weight 467.72
_chemical_name_systematic
;
(3,5-Di-<i>tert</i>-butyl-2-ethoxybenzylidene)[2-(3,5-di-<i>tert</i>-
butyl-1<i>H</i>-pyrazol-1-yl)ethyl]amine
;
_space_group_IT_number 2
_symmetry_cell_setting triclinic
_symmetry_space_group_name_Hall '-P 1'
_symmetry_space_group_name_H-M 'P -1'
_atom_sites_solution_hydrogens geom
_atom_sites_solution_primary direct
_atom_sites_solution_secondary difmap
_cell_angle_alpha 78.452(2)
_cell_angle_beta 82.775(2)
_cell_angle_gamma 79.146(2)
_cell_formula_units_Z 2
_cell_length_a 10.9220(3)
_cell_length_b 11.6071(4)
_cell_length_c 12.0283(4)
_cell_measurement_reflns_used 3414
_cell_measurement_temperature 100(2)
_cell_measurement_theta_max 67.8836
_cell_measurement_theta_min 3.7666
_cell_volume 1461.11(8)
_computing_cell_refinement 'SAINT (Bruker, 2007)'
_computing_data_collection 'APEX2 (Bruker, 2007)'
_computing_data_reduction 'SAINT (Bruker, 2007)'
_computing_molecular_graphics 'DIAMOND (Brandenburg, 1999)'
_computing_publication_material
;
SHELXTL (Sheldrick, 2008, publCIF (Westrip, 2010) and modiCIFer
(Guzei, 2007)
;
_computing_structure_refinement 'SHELXTL (Sheldrick, 2008) and FCF_filter (Guzei, 2007)'
_computing_structure_solution 'SHELXTL (Sheldrick, 2008)'
_diffrn_ambient_temperature 100(2)
_diffrn_measured_fraction_theta_full 0.965
_diffrn_measured_fraction_theta_max 0.950
_diffrn_measurement_device_type 'Bruker APEXII CCD'
_diffrn_measurement_method '0.50\% \w and 0.5 \% \f scans'
_diffrn_radiation_monochromator graphite
_diffrn_radiation_source 'fine-focus sealed tube'
_diffrn_radiation_type 'Cu K\a'
_diffrn_radiation_wavelength 1.54178
_diffrn_reflns_av_R_equivalents 0.0581
_diffrn_reflns_av_sigmaI/netI 0.0486
_diffrn_reflns_limit_h_max 13
_diffrn_reflns_limit_h_min -13
_diffrn_reflns_limit_k_max 13
_diffrn_reflns_limit_k_min -13
_diffrn_reflns_limit_l_max 14
_diffrn_reflns_limit_l_min -14
_diffrn_reflns_number 25868
_diffrn_reflns_theta_full 67.00
_diffrn_reflns_theta_max 69.36
_diffrn_reflns_theta_min 3.77
_exptl_absorpt_coefficient_mu 0.486
_exptl_absorpt_correction_T_max 0.9575
_exptl_absorpt_correction_T_min 0.9440
_exptl_absorpt_correction_type multi-scan
_exptl_absorpt_process_details '(SADABS; Bruker, 2003)'
_exptl_crystal_colour colourless
_exptl_crystal_density_diffrn 1.063
_exptl_crystal_density_method 'not measured'
_exptl_crystal_description block
_exptl_crystal_F_000 516
_exptl_crystal_size_max 0.12
_exptl_crystal_size_mid 0.10
_exptl_crystal_size_min 0.09
_refine_diff_density_max 0.175
_refine_diff_density_min -0.193
_refine_ls_extinction_method none
_refine_ls_goodness_of_fit_ref 1.004
_refine_ls_hydrogen_treatment constr
_refine_ls_matrix_type full
_refine_ls_number_constraints 0
_refine_ls_number_parameters 320
_refine_ls_number_reflns 5197
_refine_ls_number_restraints 0
_refine_ls_restrained_S_all 1.004
_refine_ls_R_factor_all 0.0798
_refine_ls_R_factor_gt 0.0456
_refine_ls_shift/su_max 0.000
_refine_ls_shift/su_mean 0.000
_refine_ls_structure_factor_coef Fsqd
_refine_ls_weighting_details 'calc w=1/[\s^2^(Fo^2^)+(0.0680P)^2^+0.0500P] where P=(Fo^2^+2Fc^2^)/3'
_refine_ls_weighting_scheme calc
_refine_ls_wR_factor_gt 0.1086
_refine_ls_wR_factor_ref 0.1234
_reflns_number_gt 3560
_reflns_number_total 5197
_reflns_threshold_expression I>2\s(I)
_cod_data_source_file bh2447.cif
_cod_data_source_block I
_cod_database_code 2235739
_cod_database_fobs_code 2235739

loop_
_symmetry_equiv_pos_as_xyz
'x, y, z'
'-x, -y, -z'

loop_
_atom_site_type_symbol
_atom_site_label
_atom_site_fract_x
_atom_site_fract_y
_atom_site_fract_z
_atom_site_U_iso_or_equiv
_atom_site_adp_type
_atom_site_calc_flag
_atom_site_refinement_flags
_atom_site_occupancy
_atom_site_symmetry_multiplicity
O O1 0.34819(11) 0.66011(10) 0.25603(10) 0.0235(3) Uani d . 1 1
N N1 0.28108(14) 0.73254(13) -0.14877(12) 0.0232(4) Uani d . 1 1
N N2 0.15493(14) 0.73534(13) -0.14402(12) 0.0209(3) Uani d . 1 1
N N3 0.11031(14) 0.56315(13) 0.07218(12) 0.0234(4) Uani d . 1 1
C C1 0.42582(17) 0.87382(17) -0.16003(15) 0.0251(4) Uani d . 1 1
C C2 0.41947(19) 1.00119(18) -0.14135(18) 0.0349(5) Uani d . 1 1
H H2A 0.5045 1.0180 -0.1440 0.052 Uiso calc R 1 1
H H2B 0.3749 1.0100 -0.0668 0.052 Uiso calc R 1 1
H H2C 0.3749 1.0573 -0.2012 0.052 Uiso calc R 1 1
C C3 0.49426(19) 0.8607(2) -0.27671(17) 0.0383(5) Uani d . 1 1
H H3A 0.4992 0.7788 -0.2886 0.057 Uiso calc R 1 1
H H3B 0.5790 0.8786 -0.2803 0.057 Uiso calc R 1 1
H H3C 0.4485 0.9162 -0.3362 0.057 Uiso calc R 1 1
C C4 0.4974(2) 0.78700(19) -0.06747(19) 0.0385(5) Uani d . 1 1
H H4A 0.5025 0.7051 -0.0795 0.058 Uiso calc R 1 1
H H4B 0.4536 0.7952 0.0075 0.058 Uiso calc R 1 1
H H4C 0.5821 0.8051 -0.0711 0.058 Uiso calc R 1 1
C C5 0.29479(17) 0.84524(16) -0.15391(14) 0.0215(4) Uani d . 1 1
C C6 0.17783(17) 0.91988(16) -0.15335(14) 0.0231(4) Uani d . 1 1
H H6 0.1627 1.0038 -0.1566 0.028 Uiso calc R 1 1
C C7 0.08916(17) 0.84814(16) -0.14709(14) 0.0213(4) Uani d . 1 1
C C8 -0.05270(17) 0.88116(16) -0.14342(15) 0.0240(4) Uani d . 1 1
C C9 -0.11551(18) 0.82093(17) -0.03081(16) 0.0282(4) Uani d . 1 1
H H9A -0.0978 0.7342 -0.0259 0.042 Uiso calc R 1 1
H H9B -0.2062 0.8483 -0.0280 0.042 Uiso calc R 1 1
H H9C -0.0826 0.8419 0.0333 0.042 Uiso calc R 1 1
C C10 -0.10238(19) 0.84830(18) -0.24532(16) 0.0323(5) Uani d . 1 1
H H10A -0.0657 0.8911 -0.3166 0.048 Uiso calc R 1 1
H H10B -0.1937 0.8707 -0.2408 0.048 Uiso calc R 1 1
H H10C -0.0793 0.7622 -0.2434 0.048 Uiso calc R 1 1
C C11 -0.08922(18) 1.01676(16) -0.15143(16) 0.0284(4) Uani d . 1 1
H H11A -0.0619 1.0402 -0.0859 0.043 Uiso calc R 1 1
H H11B -0.1803 1.0394 -0.1516 0.043 Uiso calc R 1 1
H H11C -0.0487 1.0573 -0.2220 0.043 Uiso calc R 1 1
C C12 0.11597(17) 0.62036(16) -0.13713(15) 0.0236(4) Uani d . 1 1
H H12A 0.1468 0.5897 -0.2084 0.028 Uiso calc R 1 1
H H12B 0.0234 0.6312 -0.1297 0.028 Uiso calc R 1 1
C C13 0.16583(18) 0.52953(16) -0.03632(15) 0.0237(4) Uani d . 1 1
H H13A 0.1469 0.4504 -0.0402 0.028 Uiso calc R 1 1
H H13B 0.2579 0.5231 -0.0407 0.028 Uiso calc R 1 1
C C14 0.17833(17) 0.60915(15) 0.12313(15) 0.0224(4) Uani d . 1 1
H H14 0.2602 0.6181 0.0892 0.027 Uiso calc R 1 1
C C15 0.13623(17) 0.64936(15) 0.23260(14) 0.0213(4) Uani d . 1 1
C C16 0.00919(17) 0.66223(15) 0.27274(15) 0.0224(4) Uani d . 1 1
H H16 -0.0489 0.6422 0.2303 0.027 Uiso calc R 1 1
C C17 -0.03316(17) 0.70369(15) 0.37326(14) 0.0219(4) Uani d . 1 1
C C18 0.05555(17) 0.73581(16) 0.43085(15) 0.0225(4) Uani d . 1 1
H H18 0.0270 0.7671 0.4985 0.027 Uiso calc R 1 1
C C19 0.18307(17) 0.72475(15) 0.39523(14) 0.0217(4) Uani d . 1 1
C C20 0.22212(16) 0.67702(15) 0.29574(14) 0.0209(4) Uani d . 1 1
C C21 -0.17007(17) 0.71489(16) 0.42364(15) 0.0251(4) Uani d . 1 1
C C22 -0.22034(19) 0.84395(17) 0.44064(17) 0.0315(5) Uani d . 1 1
H H22A -0.1704 0.8656 0.4931 0.047 Uiso calc R 1 1
H H22B -0.3079 0.8503 0.4725 0.047 Uiso calc R 1 1
H H22C -0.2147 0.8982 0.3671 0.047 Uiso calc R 1 1
C C23 -0.25348(19) 0.68147(19) 0.34618(18) 0.0347(5) Uani d . 1 1
H H23A -0.2492 0.7341 0.2717 0.052 Uiso calc R 1 1
H H23B -0.3401 0.6903 0.3807 0.052 Uiso calc R 1 1
H H23C -0.2245 0.5985 0.3366 0.052 Uiso calc R 1 1
C C24 -0.1774(2) 0.63108(19) 0.53977(17) 0.0358(5) Uani d . 1 1
H H24A -0.1479 0.5485 0.5294 0.054 Uiso calc R 1 1
H H24B -0.2643 0.6393 0.5737 0.054 Uiso calc R 1 1
H H24C -0.1247 0.6520 0.5903 0.054 Uiso calc R 1 1
C C25 0.27425(17) 0.76568(16) 0.46157(15) 0.0237(4) Uani d . 1 1
C C26 0.20450(19) 0.82364(19) 0.56031(16) 0.0319(5) Uani d . 1 1
H H26A 0.1424 0.8919 0.5307 0.048 Uiso calc R 1 1
H H26B 0.2643 0.8509 0.5993 0.048 Uiso calc R 1 1
H H26C 0.1622 0.7652 0.6142 0.048 Uiso calc R 1 1
C C27 0.36982(19) 0.65946(17) 0.51248(17) 0.0314(5) Uani d . 1 1
H H27A 0.3256 0.5969 0.5571 0.047 Uiso calc R 1 1
H H27B 0.4197 0.6857 0.5620 0.047 Uiso calc R 1 1
H H27C 0.4251 0.6280 0.4508 0.047 Uiso calc R 1 1
C C28 0.34370(19) 0.85899(17) 0.38318(16) 0.0305(5) Uani d . 1 1
H H28A 0.3907 0.8244 0.3193 0.046 Uiso calc R 1 1
H H28B 0.4017 0.8834 0.4263 0.046 Uiso calc R 1 1
H H28C 0.2830 0.9287 0.3539 0.046 Uiso calc R 1 1
C C29 0.40841(17) 0.53699(16) 0.26496(16) 0.0256(4) Uani d . 1 1
H H29A 0.3571 0.4911 0.2341 0.031 Uiso calc R 1 1
H H29B 0.4186 0.5006 0.3457 0.031 Uiso calc R 1 1
C C30 0.53345(19) 0.53526(18) 0.19799(18) 0.0356(5) Uani d . 1 1
H H30A 0.5220 0.5677 0.1175 0.053 Uiso calc R 1 1
H H30B 0.5784 0.4530 0.2055 0.053 Uiso calc R 1 1
H H30C 0.5820 0.5840 0.2270 0.053 Uiso calc R 1 1

loop_
_atom_site_aniso_label
_atom_site_aniso_U_11
_atom_site_aniso_U_22
_atom_site_aniso_U_33
_atom_site_aniso_U_12
_atom_site_aniso_U_13
_atom_site_aniso_U_23
O1 0.0171(7) 0.0243(7) 0.0286(7) -0.0024(6) -0.0019(5) -0.0048(5)
N1 0.0190(8) 0.0283(9) 0.0239(8) -0.0067(7) -0.0030(6) -0.0052(6)
N2 0.0178(8) 0.0230(8) 0.0237(8) -0.0061(7) -0.0033(6) -0.0049(6)
N3 0.0226(9) 0.0247(8) 0.0239(8) -0.0065(7) -0.0013(6) -0.0050(6)
C1 0.0209(11) 0.0286(10) 0.0284(10) -0.0074(9) -0.0053(8) -0.0059(8)
C2 0.0281(12) 0.0329(11) 0.0478(13) -0.0120(10) -0.0061(9) -0.0089(9)
C3 0.0272(12) 0.0542(14) 0.0397(12) -0.0167(11) 0.0002(9) -0.0158(10)
C4 0.0327(13) 0.0399(12) 0.0457(13) -0.0115(11) -0.0180(10) -0.0003(10)
C5 0.0230(11) 0.0235(9) 0.0196(9) -0.0067(9) -0.0042(7) -0.0036(7)
C6 0.0243(11) 0.0229(9) 0.0235(10) -0.0040(9) -0.0041(7) -0.0064(7)
C7 0.0225(10) 0.0256(9) 0.0166(9) -0.0042(9) -0.0030(7) -0.0048(7)
C8 0.0211(10) 0.0274(10) 0.0254(10) -0.0043(9) -0.0047(8) -0.0074(8)
C9 0.0223(11) 0.0288(10) 0.0341(11) -0.0068(9) 0.0022(8) -0.0081(8)
C10 0.0255(11) 0.0399(12) 0.0344(11) -0.0020(10) -0.0108(9) -0.0121(9)
C11 0.0254(11) 0.0284(10) 0.0309(10) -0.0029(9) -0.0051(8) -0.0045(8)
C12 0.0224(10) 0.0267(10) 0.0249(9) -0.0072(9) -0.0026(7) -0.0092(8)
C13 0.0247(11) 0.0240(9) 0.0248(10) -0.0074(9) -0.0015(8) -0.0072(7)
C14 0.0200(10) 0.0236(9) 0.0231(9) -0.0043(8) -0.0034(7) -0.0019(7)
C15 0.0229(10) 0.0201(9) 0.0203(9) -0.0046(8) -0.0031(7) -0.0009(7)
C16 0.0213(10) 0.0234(9) 0.0233(9) -0.0047(8) -0.0059(7) -0.0032(7)
C17 0.0208(10) 0.0204(9) 0.0229(9) -0.0034(8) -0.0020(7) -0.0005(7)
C18 0.0255(11) 0.0231(9) 0.0180(9) -0.0029(8) -0.0011(7) -0.0030(7)
C19 0.0219(10) 0.0213(9) 0.0209(9) -0.0030(8) -0.0052(7) -0.0001(7)
C20 0.0170(10) 0.0210(9) 0.0230(9) -0.0033(8) -0.0014(7) 0.0000(7)
C21 0.0203(10) 0.0274(10) 0.0279(10) -0.0056(9) -0.0012(8) -0.0048(8)
C22 0.0263(11) 0.0330(11) 0.0345(11) -0.0031(9) -0.0006(8) -0.0080(9)
C23 0.0217(11) 0.0430(12) 0.0424(12) -0.0084(10) -0.0014(9) -0.0127(10)
C24 0.0320(12) 0.0361(11) 0.0368(12) -0.0103(10) 0.0040(9) -0.0008(9)
C25 0.0225(11) 0.0268(10) 0.0225(9) -0.0040(9) -0.0065(7) -0.0037(7)
C26 0.0294(12) 0.0404(12) 0.0300(11) -0.0088(10) -0.0072(8) -0.0104(9)
C27 0.0307(12) 0.0326(11) 0.0325(11) -0.0057(10) -0.0142(9) -0.0020(8)
C28 0.0311(12) 0.0323(11) 0.0315(11) -0.0115(10) -0.0079(9) -0.0048(8)
C29 0.0249(11) 0.0248(10) 0.0269(10) -0.0020(9) -0.0043(8) -0.0050(8)
C30 0.0296(12) 0.0330(11) 0.0402(12) -0.0002(10) 0.0028(9) -0.0052(9)

loop_
_atom_type_symbol
_atom_type_description
_atom_type_scat_dispersion_real
_atom_type_scat_dispersion_imag
_atom_type_scat_source
C C 0.0181 0.0091 'International Tables Vol C Tables 4.2.6.8 and 6.1.1.4'
H H 0.0000 0.0000 'International Tables Vol C Tables 4.2.6.8 and 6.1.1.4'
N N 0.0311 0.0180 'International Tables Vol C Tables 4.2.6.8 and 6.1.1.4'
O O 0.0492 0.0322 'International Tables Vol C Tables 4.2.6.8 and 6.1.1.4'

loop_
_geom_angle_atom_site_label_1
_geom_angle_atom_site_label_2
_geom_angle_atom_site_label_3
_geom_angle
C20 O1 C29 115.07(13)
C5 N1 N2 105.26(14)
C7 N2 N1 112.10(14)
C7 N2 C12 132.37(15)
N1 N2 C12 115.52(14)
C14 N3 C13 116.03(15)
C5 C1 C3 109.60(15)
C5 C1 C2 110.26(16)
C3 C1 C2 109.32(16)
C5 C1 C4 109.16(15)
C3 C1 C4 109.32(17)
C2 C1 C4 109.16(16)
C1 C2 H2A 109.5
C1 C2 H2B 109.5
H2A C2 H2B 109.5
C1 C2 H2C 109.5
H2A C2 H2C 109.5
H2B C2 H2C 109.5
C1 C3 H3A 109.5
C1 C3 H3B 109.5
H3A C3 H3B 109.5
C1 C3 H3C 109.5
H3A C3 H3C 109.5
H3B C3 H3C 109.5
C1 C4 H4A 109.5
C1 C4 H4B 109.5
H4A C4 H4B 109.5
C1 C4 H4C 109.5
H4A C4 H4C 109.5
H4B C4 H4C 109.5
N1 C5 C6 110.44(15)
N1 C5 C1 118.91(16)
C6 C5 C1 130.64(16)
C7 C6 C5 106.78(16)
C7 C6 H6 126.6
C5 C6 H6 126.6
N2 C7 C6 105.42(15)
N2 C7 C8 124.98(15)
C6 C7 C8 129.60(16)
C7 C8 C11 108.78(15)
C7 C8 C9 111.03(15)
C11 C8 C9 107.95(15)
C7 C8 C10 111.28(15)
C11 C8 C10 107.43(15)
C9 C8 C10 110.24(15)
C8 C9 H9A 109.5
C8 C9 H9B 109.5
H9A C9 H9B 109.5
C8 C9 H9C 109.5
H9A C9 H9C 109.5
H9B C9 H9C 109.5
C8 C10 H10A 109.5
C8 C10 H10B 109.5
H10A C10 H10B 109.5
C8 C10 H10C 109.5
H10A C10 H10C 109.5
H10B C10 H10C 109.5
C8 C11 H11A 109.5
C8 C11 H11B 109.5
H11A C11 H11B 109.5
C8 C11 H11C 109.5
H11A C11 H11C 109.5
H11B C11 H11C 109.5
N2 C12 C13 111.74(14)
N2 C12 H12A 109.3
C13 C12 H12A 109.3
N2 C12 H12B 109.3
C13 C12 H12B 109.3
H12A C12 H12B 107.9
N3 C13 C12 111.54(15)
N3 C13 H13A 109.3
C12 C13 H13A 109.3
N3 C13 H13B 109.3
C12 C13 H13B 109.3
H13A C13 H13B 108.0
N3 C14 C15 123.02(17)
N3 C14 H14 118.5
C15 C14 H14 118.5
C20 C15 C16 119.59(16)
C20 C15 C14 120.33(16)
C16 C15 C14 120.07(16)
C17 C16 C15 121.13(16)
C17 C16 H16 119.4
C15 C16 H16 119.4
C16 C17 C18 117.23(17)
C16 C17 C21 123.37(16)
C18 C17 C21 119.40(16)
C19 C18 C17 124.18(16)
C19 C18 H18 117.9
C17 C18 H18 117.9
C18 C19 C20 116.34(16)
C18 C19 C25 121.02(16)
C20 C19 C25 122.64(16)
O1 C20 C15 118.59(16)
O1 C20 C19 120.00(15)
C15 C20 C19 121.38(17)
C23 C21 C17 111.74(15)
C23 C21 C24 108.76(16)
C17 C21 C24 108.86(15)
C23 C21 C22 108.38(16)
C17 C21 C22 110.09(15)
C24 C21 C22 108.96(16)
C21 C22 H22A 109.5
C21 C22 H22B 109.5
H22A C22 H22B 109.5
C21 C22 H22C 109.5
H22A C22 H22C 109.5
H22B C22 H22C 109.5
C21 C23 H23A 109.5
C21 C23 H23B 109.5
H23A C23 H23B 109.5
C21 C23 H23C 109.5
H23A C23 H23C 109.5
H23B C23 H23C 109.5
C21 C24 H24A 109.5
C21 C24 H24B 109.5
H24A C24 H24B 109.5
C21 C24 H24C 109.5
H24A C24 H24C 109.5
H24B C24 H24C 109.5
C26 C25 C28 107.19(16)
C26 C25 C27 107.37(15)
C28 C25 C27 109.42(16)
C26 C25 C19 111.32(15)
C28 C25 C19 110.49(14)
C27 C25 C19 110.93(15)
C25 C26 H26A 109.5
C25 C26 H26B 109.5
H26A C26 H26B 109.5
C25 C26 H26C 109.5
H26A C26 H26C 109.5
H26B C26 H26C 109.5
C25 C27 H27A 109.5
C25 C27 H27B 109.5
H27A C27 H27B 109.5
C25 C27 H27C 109.5
H27A C27 H27C 109.5
H27B C27 H27C 109.5
C25 C28 H28A 109.5
C25 C28 H28B 109.5
H28A C28 H28B 109.5
C25 C28 H28C 109.5
H28A C28 H28C 109.5
H28B C28 H28C 109.5
O1 C29 C30 107.58(15)
O1 C29 H29A 110.2
C30 C29 H29A 110.2
O1 C29 H29B 110.2
C30 C29 H29B 110.2
H29A C29 H29B 108.5
C29 C30 H30A 109.5
C29 C30 H30B 109.5
H30A C30 H30B 109.5
C29 C30 H30C 109.5
H30A C30 H30C 109.5
H30B C30 H30C 109.5

loop_
_geom_bond_atom_site_label_1
_geom_bond_atom_site_label_2
_geom_bond_distance
O1 C20 1.390(2)
O1 C29 1.445(2)
N1 C5 1.333(2)
N1 N2 1.3663(19)
N2 C7 1.365(2)
N2 C12 1.459(2)
N3 C14 1.268(2)
N3 C13 1.463(2)
C1 C5 1.519(2)
C1 C3 1.527(3)
C1 C2 1.527(3)
C1 C4 1.530(3)
C2 H2A 0.9800
C2 H2B 0.9800
C2 H2C 0.9800
C3 H3A 0.9800
C3 H3B 0.9800
C3 H3C 0.9800
C4 H4A 0.9800
C4 H4B 0.9800
C4 H4C 0.9800
C5 C6 1.402(3)
C6 C7 1.377(2)
C6 H6 0.9500
C7 C8 1.522(3)
C8 C11 1.536(3)
C8 C9 1.537(3)
C8 C10 1.541(2)
C9 H9A 0.9800
C9 H9B 0.9800
C9 H9C 0.9800
C10 H10A 0.9800
C10 H10B 0.9800
C10 H10C 0.9800
C11 H11A 0.9800
C11 H11B 0.9800
C11 H11C 0.9800
C12 C13 1.522(2)
C12 H12A 0.9900
C12 H12B 0.9900
C13 H13A 0.9900
C13 H13B 0.9900
C14 C15 1.475(2)
C14 H14 0.9500
C15 C20 1.396(2)
C15 C16 1.401(2)
C16 C17 1.384(2)
C16 H16 0.9500
C17 C18 1.402(2)
C17 C21 1.533(2)
C18 C19 1.394(2)
C18 H18 0.9500
C19 C20 1.403(2)
C19 C25 1.544(2)
C21 C23 1.530(3)
C21 C24 1.537(3)
C21 C22 1.540(3)
C22 H22A 0.9800
C22 H22B 0.9800
C22 H22C 0.9800
C23 H23A 0.9800
C23 H23B 0.9800
C23 H23C 0.9800
C24 H24A 0.9800
C24 H24B 0.9800
C24 H24C 0.9800
C25 C26 1.531(3)
C25 C28 1.536(3)
C25 C27 1.536(3)
C26 H26A 0.9800
C26 H26B 0.9800
C26 H26C 0.9800
C27 H27A 0.9800
C27 H27B 0.9800
C27 H27C 0.9800
C28 H28A 0.9800
C28 H28B 0.9800
C28 H28C 0.9800
C29 C30 1.495(3)
C29 H29A 0.9900
C29 H29B 0.9900
C30 H30A 0.9800
C30 H30B 0.9800
C30 H30C 0.9800

loop_
_geom_torsion_atom_site_label_1
_geom_torsion_atom_site_label_2
_geom_torsion_atom_site_label_3
_geom_torsion_atom_site_label_4
_geom_torsion
C5 N1 N2 C7 0.53(18)
C5 N1 N2 C12 -179.65(14)
N2 N1 C5 C6 -0.46(18)
N2 N1 C5 C1 179.95(14)
C3 C1 C5 N1 70.9(2)
C2 C1 C5 N1 -168.71(16)
C4 C1 C5 N1 -48.8(2)
C3 C1 C5 C6 -108.6(2)
C2 C1 C5 C6 11.8(3)
C4 C1 C5 C6 131.7(2)
N1 C5 C6 C7 0.2(2)
C1 C5 C6 C7 179.77(17)
N1 N2 C7 C6 -0.38(19)
C12 N2 C7 C6 179.83(16)
N1 N2 C7 C8 179.90(14)
C12 N2 C7 C8 0.1(3)
C5 C6 C7 N2 0.09(19)
C5 C6 C7 C8 179.79(16)
N2 C7 C8 C11 -178.72(16)
C6 C7 C8 C11 1.6(2)
N2 C7 C8 C9 62.6(2)
C6 C7 C8 C9 -117.0(2)
N2 C7 C8 C10 -60.6(2)
C6 C7 C8 C10 119.8(2)
C7 N2 C12 C13 -124.46(19)
N1 N2 C12 C13 55.76(19)
C14 N3 C13 C12 -102.04(18)
N2 C12 C13 N3 66.26(19)
C13 N3 C14 C15 179.25(16)
N3 C14 C15 C20 167.22(17)
N3 C14 C15 C16 -14.0(3)
C20 C15 C16 C17 1.0(3)
C14 C15 C16 C17 -177.78(16)
C15 C16 C17 C18 2.0(2)
C15 C16 C17 C21 -177.51(16)
C16 C17 C18 C19 -2.2(3)
C21 C17 C18 C19 177.33(16)
C17 C18 C19 C20 -0.7(3)
C17 C18 C19 C25 178.16(16)
C29 O1 C20 C15 -71.21(19)
C29 O1 C20 C19 110.92(17)
C16 C15 C20 O1 178.06(15)
C14 C15 C20 O1 -3.2(2)
C16 C15 C20 C19 -4.1(3)
C14 C15 C20 C19 174.68(16)
C18 C19 C20 O1 -178.33(15)
C25 C19 C20 O1 2.9(2)
C18 C19 C20 C15 3.9(2)
C25 C19 C20 C15 -174.95(16)
C16 C17 C21 C23 -3.2(2)
C18 C17 C21 C23 177.30(16)
C16 C17 C21 C24 116.99(19)
C18 C17 C21 C24 -62.6(2)
C16 C17 C21 C22 -123.64(18)
C18 C17 C21 C22 56.8(2)
C18 C19 C25 C26 -3.6(2)
C20 C19 C25 C26 175.12(16)
C18 C19 C25 C28 -122.60(18)
C20 C19 C25 C28 56.1(2)
C18 C19 C25 C27 115.87(19)
C20 C19 C25 C27 -65.4(2)
C20 O1 C29 C30 168.72(15)

loop_
_cod_related_entry_id
_cod_related_entry_database
_cod_related_entry_code
1 ChemSpider 30657937
